data_7703898
loop_
_publ_author_name
'Gyton, Matthew R.'
'Leverett, Anthony R.'
'Cole, Marcus L.'
'McKay, Alasdair I.'

_publ_section_title
;
 Bulky bis(aryl)triazenides: just aspiring amidinates? A structural and
 spectroscopic study.
;
_journal_issue 17
_journal_name_full 'Dalton transactions (Cambridge, England : 2003)'
_journal_page_first 5653
_journal_page_last 5661
_journal_paper_doi 10.1039/d0dt00285b
_journal_volume 49
_journal_year 2020
_chemical_formula_moiety 'C31 H43 N2 O2 Rh'
_chemical_formula_sum 'C31 H43 N2 O2 Rh'
_chemical_formula_weight 578.58
_chemical_name_systematic '[(Piso)Rh(CO)2]'
_chemical_properties_physical Air-sensitive,Moisture-sensitive,Oxygen-sensitive
_space_group_crystal_system triclinic
_space_group_IT_number 2
_space_group_name_Hall '-P 1'
_space_group_name_H-M_alt 'P -1'
_atom_sites_solution_hydrogens geom
_atom_sites_solution_primary dual
_audit_creation_date 2020-01-09
_audit_creation_method
;
Olex2 1.2
(compiled 2018.05.29 svn.r3508 for OlexSys, GUI svn.r5506)
;
_audit_update_record
;
2020-01-08 deposited with the CCDC.	2020-03-31 downloaded from the CCDC.
;
_cell_angle_alpha 70.8800(11)
_cell_angle_beta 79.7465(13)
_cell_angle_gamma 74.6877(15)
_cell_formula_units_Z 2
_cell_length_a 10.2807(4)
_cell_length_b 10.9865(4)
_cell_length_c 14.6713(5)
_cell_measurement_reflns_used 9907
_cell_measurement_temperature 150
_cell_measurement_theta_max 27.102
_cell_measurement_theta_min 2.506
_cell_volume 1502.48(10)
_computing_cell_refinement 'SAINT v8.34A (Bruker, 2013)'
_computing_data_reduction 'SAINT v8.34A (Bruker, 2013)'
_computing_molecular_graphics 'Olex2 (Dolomanov et al., 2009)'
_computing_publication_material 'Olex2 (Dolomanov et al., 2009)'
_computing_structure_refinement 'ShelXL (Sheldrick, 2015)'
_computing_structure_solution 'ShelXT (Sheldrick, 2015)'
_diffrn_ambient_temperature 150
_diffrn_measured_fraction_theta_full 0.996
_diffrn_measured_fraction_theta_max 0.996
_diffrn_measurement_device_type 'Bruker P4'
_diffrn_measurement_method '\w scans'
_diffrn_radiation_monochromator graphite
_diffrn_radiation_type MoK\a
_diffrn_radiation_wavelength 0.71073
_diffrn_reflns_av_R_equivalents 0.0424
_diffrn_reflns_av_unetI/netI 0.0353
_diffrn_reflns_Laue_measured_fraction_full 0.996
_diffrn_reflns_Laue_measured_fraction_max 0.996
_diffrn_reflns_limit_h_max 12
_diffrn_reflns_limit_h_min -12
_diffrn_reflns_limit_k_max 13
_diffrn_reflns_limit_k_min -13
_diffrn_reflns_limit_l_max 18
_diffrn_reflns_limit_l_min -18
_diffrn_reflns_number 21909
_diffrn_reflns_point_group_measured_fraction_full 0.996
_diffrn_reflns_point_group_measured_fraction_max 0.996
_diffrn_reflns_theta_full 25.242
_diffrn_reflns_theta_max 25.998
_diffrn_reflns_theta_min 3.043
_exptl_absorpt_coefficient_mu 0.596
_exptl_absorpt_correction_T_max 0.7455
_exptl_absorpt_correction_T_min 0.6623
_exptl_absorpt_correction_type multi-scan
_exptl_absorpt_process_details
'SADABS-2014/2 (Bruker,2014/2) was used for absorption correction. wR2(int) was 0.1383 before and 0.0525 after correction. The Ratio of minimum to maximum transmission is 0.8884. The \l/2 correction factor is 0.00150.'
_exptl_crystal_colour 'light yellow'
_exptl_crystal_colour_modifier light
_exptl_crystal_colour_primary yellow
_exptl_crystal_density_diffrn 1.279
_exptl_crystal_description block
_exptl_crystal_F_000 608
_exptl_crystal_recrystallization_method 'Re-crystallisation from solvent: Hexane'
_exptl_crystal_size_max 0.21
_exptl_crystal_size_mid 0.17
_exptl_crystal_size_min 0.1
_refine_diff_density_max 0.642
_refine_diff_density_min -0.259
_refine_diff_density_rms 0.055
_refine_ls_extinction_method none
_refine_ls_goodness_of_fit_ref 1.055
_refine_ls_hydrogen_treatment constr
_refine_ls_matrix_type full
_refine_ls_number_parameters 336
_refine_ls_number_reflns 5884
_refine_ls_number_restraints 0
_refine_ls_restrained_S_all 1.055
_refine_ls_R_factor_all 0.0265
_refine_ls_R_factor_gt 0.0242
_refine_ls_shift/su_max 0.002
_refine_ls_shift/su_mean 0.000
_refine_ls_structure_factor_coef Fsqd
_refine_ls_weighting_details 'w=1/[\s^2^(Fo^2^)+(0.0222P)^2^+0.6833P] where P=(Fo^2^+2Fc^2^)/3'
_refine_ls_weighting_scheme calc
_refine_ls_wR_factor_gt 0.0609
_refine_ls_wR_factor_ref 0.0625
_reflns_Friedel_coverage 0.000
_reflns_number_gt 5501
_reflns_number_total 5884
_reflns_threshold_expression 'I > 2\s(I)'
_cod_data_source_file d0dt00285b2.cif
_cod_data_source_block PisoRh(CO)2
_cod_depositor_comments 'Adding full bibliography for 7703878--7703902.cif.'
_cod_database_code 7703898
_shelx_shelxl_version_number 2018/3
_shelx_space_group_comment
;
The symmetry employed for this shelxl refinement is uniquely defined
by the following loop, which should always be used as a source of
symmetry information in preference to the above space-group names.
They are only intended as comments.
;
_shelx_estimated_absorpt_t_max 0.943
_shelx_estimated_absorpt_t_min 0.885
_olex2_refinement_description
;
1. Fixed Uiso
 At 1.2 times of:
  All C(H) groups
 At 1.5 times of:
  All C(H,H,H) groups
2.a Ternary CH refined with riding coordinates:
 C26(H26), C29(H29), C12(H12), C9(H9)
2.b Aromatic/amide H refined with riding coordinates:
 C24(H24), C22(H22), C5(H5), C23(H23), C7(H7), C6(H6)
2.c Idealised Me refined as rotating group:
 C30(H30A,H30B,H30C), C31(H31A,H31B,H31C), C28(H28A,H28B,H28C), C10(H10A,H10B,
 H10C), C13(H13A,H13B,H13C), C27(H27A,H27B,H27C), C14(H14A,H14B,H14C), C19(H19A,
 H19B,H19C), C17(H17A,H17B,H17C), C18(H18A,H18B,H18C), C11(H11A,H11B,H11C)
;
_olex2_submission_special_instructions 'No special instructions were received'

loop_
_space_group_symop_operation_xyz
'x, y, z'
'-x, -y, -z'

loop_
_atom_site_label
_atom_site_type_symbol
_atom_site_fract_x
_atom_site_fract_y
_atom_site_fract_z
_atom_site_U_iso_or_equiv
_atom_site_adp_type
_atom_site_occupancy
_atom_site_site_symmetry_order
_atom_site_calc_flag
_atom_site_refinement_flags_posn
_atom_site_refinement_flags_adp
_atom_site_refinement_flags_occupancy
_atom_site_disorder_assembly
_atom_site_disorder_group
Rh1 Rh 0.21091(2) 0.63894(2) 0.37720(2) 0.02068(6) Uani 1 1 d . . . . .
C20 C 0.25042(18) 0.55314(17) 0.18412(12) 0.0198(4) Uani 1 1 d . . . . .
C15 C 0.26169(16) 0.77071(17) 0.20252(12) 0.0189(3) Uani 1 1 d . . . . .
C24 C 0.1406(2) 0.43743(19) 0.11824(14) 0.0288(4) Uani 1 1 d . . . . .
H24 H 0.061480 0.427565 0.098863 0.035 Uiso 1 1 calc R . . . .
C3 C 0.25552(18) 0.92956(17) 0.29688(12) 0.0213(4) Uani 1 1 d . . . . .
C16 C 0.29012(18) 0.85081(17) 0.09657(13) 0.0234(4) Uani 1 1 d . . . . .
C21 C 0.37447(18) 0.46389(18) 0.17458(13) 0.0230(4) Uani 1 1 d . . . . .
C25 C 0.13162(18) 0.53916(18) 0.15747(13) 0.0231(4) Uani 1 1 d . . . . .
C22 C 0.3773(2) 0.36341(19) 0.13567(14) 0.0292(4) Uani 1 1 d . . . . .
H22 H 0.460408 0.302205 0.128706 0.035 Uiso 1 1 calc R . . . .
C8 C 0.13428(19) 1.02126(18) 0.30689(13) 0.0256(4) Uani 1 1 d . . . . .
C30 C -0.0905(2) 0.6766(2) 0.09041(16) 0.0399(5) Uani 1 1 d . . . . .
H30A H -0.038947 0.723944 0.033015 0.060 Uiso 1 1 calc GR . . . .
H30B H -0.174912 0.736803 0.105158 0.060 Uiso 1 1 calc GR . . . .
H30C H -0.111791 0.602150 0.077751 0.060 Uiso 1 1 calc GR . . . .
C4 C 0.37856(19) 0.94438(19) 0.31565(14) 0.0275(4) Uani 1 1 d . . . . .
C26 C 0.50144(19) 0.4689(2) 0.21164(15) 0.0304(4) Uani 1 1 d . . . . .
H26 H 0.490224 0.560238 0.215747 0.036 Uiso 1 1 calc R . . . .
C29 C -0.00600(18) 0.6250(2) 0.17689(14) 0.0287(4) Uani 1 1 d . . . . .
H29 H 0.008966 0.702954 0.191237 0.034 Uiso 1 1 calc R . . . .
C5 C 0.3778(2) 1.0525(2) 0.34477(16) 0.0385(5) Uani 1 1 d . . . . .
H5 H 0.460235 1.063789 0.358183 0.046 Uiso 1 1 calc R . . . .
C23 C 0.2623(2) 0.3508(2) 0.10706(15) 0.0330(5) Uani 1 1 d . . . . .
H23 H 0.266830 0.282382 0.079606 0.040 Uiso 1 1 calc R . . . .
C7 C 0.1399(2) 1.1286(2) 0.33578(16) 0.0365(5) Uani 1 1 d . . . . .
H7 H 0.059065 1.192565 0.342608 0.044 Uiso 1 1 calc R . . . .
C31 C -0.0832(2) 0.5479(2) 0.26626(16) 0.0422(5) Uani 1 1 d . . . . .
H31A H -0.098089 0.470184 0.254206 0.063 Uiso 1 1 calc GR . . . .
H31B H -0.170851 0.604381 0.280111 0.063 Uiso 1 1 calc GR . . . .
H31C H -0.030370 0.519445 0.321896 0.063 Uiso 1 1 calc GR . . . .
C12 C -0.0007(2) 1.0041(2) 0.29070(16) 0.0354(5) Uani 1 1 d . . . . .
H12 H 0.017685 0.932160 0.259418 0.042 Uiso 1 1 calc R . . . .
C9 C 0.5102(2) 0.8440(2) 0.30677(16) 0.0384(5) Uani 1 1 d . . . . .
H9 H 0.493979 0.785745 0.271930 0.046 Uiso 1 1 calc R . . . .
C28 C 0.5170(2) 0.3736(3) 0.31316(16) 0.0436(6) Uani 1 1 d . . . . .
H28A H 0.434820 0.393754 0.355921 0.065 Uiso 1 1 calc GR . . . .
H28B H 0.595100 0.382895 0.338096 0.065 Uiso 1 1 calc GR . . . .
H28C H 0.531249 0.282855 0.310847 0.065 Uiso 1 1 calc GR . . . .
C10 C 0.6243(2) 0.9095(3) 0.2475(2) 0.0566(7) Uani 1 1 d . . . . .
H10A H 0.639662 0.970565 0.278355 0.085 Uiso 1 1 calc GR . . . .
H10B H 0.599246 0.958341 0.181799 0.085 Uiso 1 1 calc GR . . . .
H10C H 0.707424 0.841620 0.244272 0.085 Uiso 1 1 calc GR . . . .
C6 C 0.2600(2) 1.1435(2) 0.35453(17) 0.0430(6) Uani 1 1 d . . . . .
H6 H 0.261475 1.217211 0.374347 0.052 Uiso 1 1 calc R . . . .
C13 C -0.0802(3) 1.1290(3) 0.22436(19) 0.0560(7) Uani 1 1 d . . . . .
H13A H -0.105255 1.199148 0.255897 0.084 Uiso 1 1 calc GR . . . .
H13B H -0.162488 1.111194 0.211253 0.084 Uiso 1 1 calc GR . . . .
H13C H -0.024226 1.157125 0.163211 0.084 Uiso 1 1 calc GR . . . .
C27 C 0.6302(2) 0.4399(3) 0.14420(18) 0.0480(6) Uani 1 1 d . . . . .
H27A H 0.648460 0.347929 0.143761 0.072 Uiso 1 1 calc GR . . . .
H27B H 0.706958 0.454385 0.167388 0.072 Uiso 1 1 calc GR . . . .
H27C H 0.617590 0.498923 0.078351 0.072 Uiso 1 1 calc GR . . . .
C14 C -0.0853(2) 0.9621(3) 0.38805(18) 0.0513(6) Uani 1 1 d . . . . .
H14A H -0.035496 0.878947 0.429004 0.077 Uiso 1 1 calc GR . . . .
H14B H -0.171492 0.949655 0.376871 0.077 Uiso 1 1 calc GR . . . .
H14C H -0.103139 1.030690 0.420534 0.077 Uiso 1 1 calc GR . . . .
N1 N 0.25157(16) 0.81023(14) 0.28048(11) 0.0238(3) Uani 1 1 d . . . . .
N2 N 0.24136(15) 0.64816(15) 0.23267(10) 0.0222(3) Uani 1 1 d . . . . .
C2 C 0.1701(2) 0.4752(2) 0.44232(14) 0.0284(4) Uani 1 1 d . . . . .
C1 C 0.1934(2) 0.67538(19) 0.49411(15) 0.0300(4) Uani 1 1 d . . . . .
O1 O 0.18402(17) 0.70213(16) 0.56367(11) 0.0454(4) Uani 1 1 d . . . . .
O2 O 0.14167(16) 0.37701(14) 0.48208(11) 0.0430(4) Uani 1 1 d . . . . .
C19 C 0.2994(2) 0.9919(2) 0.08544(15) 0.0377(5) Uani 1 1 d . . . . .
H19A H 0.318409 1.038031 0.016664 0.057 Uiso 1 1 calc GR . . . .
H19B H 0.372547 0.989004 0.121307 0.057 Uiso 1 1 calc GR . . . .
H19C H 0.213321 1.038810 0.111219 0.057 Uiso 1 1 calc GR . . . .
C17 C 0.4270(2) 0.7830(2) 0.05392(17) 0.0446(6) Uani 1 1 d . . . . .
H17A H 0.420826 0.696810 0.051191 0.067 Uiso 1 1 calc GR . . . .
H17B H 0.497652 0.770830 0.095014 0.067 Uiso 1 1 calc GR . . . .
H17C H 0.449801 0.838238 -0.011632 0.067 Uiso 1 1 calc GR . . . .
C18 C 0.1785(3) 0.8586(3) 0.03802(17) 0.0487(6) Uani 1 1 d . . . . .
H18A H 0.177196 0.769536 0.038566 0.073 Uiso 1 1 calc GR . . . .
H18B H 0.195583 0.912715 -0.028955 0.073 Uiso 1 1 calc GR . . . .
H18C H 0.090818 0.898727 0.066697 0.073 Uiso 1 1 calc GR . . . .
C11 C 0.5505(3) 0.7575(4) 0.4057(2) 0.0831(11) Uani 1 1 d . . . . .
H11A H 0.567371 0.812038 0.441625 0.125 Uiso 1 1 calc GR . . . .
H11B H 0.633040 0.690776 0.398321 0.125 Uiso 1 1 calc GR . . . .
H11C H 0.477177 0.713649 0.441402 0.125 Uiso 1 1 calc GR . . . .

loop_
_atom_site_aniso_label
_atom_site_aniso_U_11
_atom_site_aniso_U_22
_atom_site_aniso_U_33
_atom_site_aniso_U_23
_atom_site_aniso_U_13
_atom_site_aniso_U_12
Rh1 0.03117(9) 0.01648(8) 0.01481(9) -0.00451(6) -0.00055(6) -0.00730(6)
C20 0.0298(9) 0.0168(8) 0.0139(8) -0.0046(7) 0.0007(7) -0.0089(7)
C15 0.0205(8) 0.0180(8) 0.0179(9) -0.0048(7) -0.0021(7) -0.0045(7)
C24 0.0377(10) 0.0291(10) 0.0261(10) -0.0096(8) -0.0068(8) -0.0143(9)
C3 0.0329(9) 0.0176(9) 0.0148(9) -0.0048(7) -0.0003(7) -0.0095(7)
C16 0.0352(10) 0.0182(9) 0.0174(9) -0.0051(7) -0.0006(7) -0.0086(8)
C21 0.0295(9) 0.0203(9) 0.0181(9) -0.0033(7) 0.0004(7) -0.0083(7)
C25 0.0300(9) 0.0218(9) 0.0176(9) -0.0048(7) -0.0013(7) -0.0079(7)
C22 0.0366(10) 0.0220(10) 0.0265(10) -0.0103(8) 0.0005(8) -0.0008(8)
C8 0.0329(10) 0.0206(9) 0.0224(10) -0.0058(8) 0.0013(8) -0.0079(8)
C30 0.0341(11) 0.0463(14) 0.0345(12) -0.0062(10) -0.0090(9) -0.0046(10)
C4 0.0348(10) 0.0278(10) 0.0219(10) -0.0065(8) -0.0002(8) -0.0129(8)
C26 0.0283(10) 0.0266(10) 0.0347(11) -0.0052(9) -0.0040(8) -0.0076(8)
C29 0.0279(9) 0.0309(11) 0.0279(11) -0.0095(9) -0.0043(8) -0.0055(8)
C5 0.0466(12) 0.0457(13) 0.0364(12) -0.0185(10) 0.0013(10) -0.0278(11)
C23 0.0520(12) 0.0251(10) 0.0289(11) -0.0154(9) -0.0026(9) -0.0118(9)
C7 0.0439(12) 0.0253(10) 0.0393(12) -0.0156(9) 0.0105(10) -0.0081(9)
C31 0.0325(11) 0.0545(15) 0.0325(12) -0.0088(11) 0.0026(9) -0.0070(10)
C12 0.0309(10) 0.0339(12) 0.0402(12) -0.0097(10) -0.0059(9) -0.0054(9)
C9 0.0315(11) 0.0415(13) 0.0393(13) -0.0087(10) -0.0044(9) -0.0067(9)
C28 0.0377(12) 0.0558(15) 0.0349(13) -0.0028(11) -0.0118(10) -0.0146(11)
C10 0.0383(13) 0.0699(19) 0.0569(17) -0.0161(14) 0.0052(11) -0.0139(12)
C6 0.0611(14) 0.0362(12) 0.0462(14) -0.0269(11) 0.0103(11) -0.0269(11)
C13 0.0477(14) 0.0625(18) 0.0448(15) 0.0018(13) -0.0126(11) -0.0074(13)
C27 0.0302(11) 0.0544(15) 0.0502(15) -0.0062(12) 0.0022(10) -0.0099(11)
C14 0.0358(12) 0.0589(16) 0.0513(15) 0.0031(12) -0.0049(11) -0.0213(12)
N1 0.0386(9) 0.0177(8) 0.0177(8) -0.0064(6) -0.0005(6) -0.0105(7)
N2 0.0337(8) 0.0194(8) 0.0166(8) -0.0071(6) -0.0008(6) -0.0097(6)
C2 0.0363(10) 0.0276(11) 0.0223(10) -0.0112(8) 0.0018(8) -0.0070(8)
C1 0.0418(11) 0.0238(10) 0.0227(10) -0.0031(8) -0.0010(8) -0.0105(9)
O1 0.0696(11) 0.0489(10) 0.0229(8) -0.0179(7) 0.0002(7) -0.0156(8)
O2 0.0587(10) 0.0231(8) 0.0433(9) -0.0049(7) 0.0087(7) -0.0177(7)
C19 0.0634(14) 0.0252(11) 0.0242(11) -0.0034(9) 0.0010(10) -0.0178(10)
C17 0.0573(14) 0.0305(12) 0.0340(12) -0.0052(10) 0.0159(11) -0.0086(10)
C18 0.0698(16) 0.0479(14) 0.0301(12) 0.0064(10) -0.0189(11) -0.0295(13)
C11 0.0521(17) 0.095(3) 0.0551(18) 0.0164(17) -0.0026(14) 0.0122(16)

loop_
_atom_type_symbol
_atom_type_description
_atom_type_scat_dispersion_real
_atom_type_scat_dispersion_imag
_atom_type_scat_source
C C 0.0033 0.0016 'International Tables Vol C Tables 4.2.6.8 and 6.1.1.4'
H H 0.0000 0.0000 'International Tables Vol C Tables 4.2.6.8 and 6.1.1.4'
N N 0.0061 0.0033 'International Tables Vol C Tables 4.2.6.8 and 6.1.1.4'
O O 0.0106 0.0060 'International Tables Vol C Tables 4.2.6.8 and 6.1.1.4'
Rh Rh -1.1178 0.9187 'International Tables Vol C Tables 4.2.6.8 and 6.1.1.4'

loop_
_geom_angle_atom_site_label_1
_geom_angle_atom_site_label_2
_geom_angle_atom_site_label_3
_geom_angle
_geom_angle_site_symmetry_1
_geom_angle_site_symmetry_3
_geom_angle_publ_flag
N1 Rh1 N2 63.11(6) . . ?
C2 Rh1 N1 168.16(7) . . ?
C2 Rh1 N2 105.25(7) . . ?
C1 Rh1 N1 101.51(7) . . ?
C1 Rh1 N2 164.61(7) . . ?
C1 Rh1 C2 90.14(8) . . ?
C21 C20 C25 120.88(15) . . ?
C21 C20 N2 119.38(15) . . ?
C25 C20 N2 119.25(15) . . ?
N1 C15 C16 126.74(15) . . ?
N1 C15 N2 107.61(15) . . ?
N2 C15 C16 125.64(15) . . ?
C23 C24 C25 121.05(17) . . ?
C8 C3 C4 121.28(16) . . ?
C8 C3 N1 119.37(16) . . ?
C4 C3 N1 118.78(16) . . ?
C15 C16 C17 109.18(16) . . ?
C19 C16 C15 112.96(15) . . ?
C19 C16 C17 107.02(16) . . ?
C18 C16 C15 109.98(15) . . ?
C18 C16 C19 108.16(17) . . ?
C18 C16 C17 109.46(18) . . ?
C20 C21 C26 121.90(16) . . ?
C22 C21 C20 118.22(16) . . ?
C22 C21 C26 119.74(17) . . ?
C20 C25 C29 121.88(16) . . ?
C24 C25 C20 118.44(17) . . ?
C24 C25 C29 119.53(16) . . ?
C23 C22 C21 121.37(18) . . ?
C3 C8 C12 122.06(16) . . ?
C7 C8 C3 117.77(17) . . ?
C7 C8 C12 120.13(18) . . ?
C3 C4 C9 121.64(17) . . ?
C5 C4 C3 118.40(18) . . ?
C5 C4 C9 119.95(18) . . ?
C21 C26 C28 110.37(16) . . ?
C21 C26 C27 112.87(17) . . ?
C28 C26 C27 110.08(18) . . ?
C25 C29 C30 113.08(16) . . ?
C25 C29 C31 109.49(17) . . ?
C31 C29 C30 110.19(17) . . ?
C6 C5 C4 121.02(19) . . ?
C22 C23 C24 120.00(17) . . ?
C6 C7 C8 121.24(19) . . ?
C8 C12 C13 112.27(18) . . ?
C8 C12 C14 110.13(18) . . ?
C13 C12 C14 109.95(19) . . ?
C4 C9 C10 112.1(2) . . ?
C11 C9 C4 110.8(2) . . ?
C11 C9 C10 111.0(2) . . ?
C5 C6 C7 120.28(18) . . ?
C15 N1 Rh1 95.04(11) . . ?
C15 N1 C3 135.14(15) . . ?
C3 N1 Rh1 129.66(11) . . ?
C20 N2 Rh1 132.48(12) . . ?
C15 N2 Rh1 94.24(10) . . ?
C15 N2 C20 133.03(15) . . ?
O2 C2 Rh1 178.19(18) . . ?
O1 C1 Rh1 177.37(18) . . ?

loop_
_geom_bond_atom_site_label_1
_geom_bond_atom_site_label_2
_geom_bond_distance
_geom_bond_site_symmetry_2
_geom_bond_publ_flag
Rh1 N1 2.0457(15) . ?
Rh1 N2 2.0603(14) . ?
Rh1 C2 1.858(2) . ?
Rh1 C1 1.854(2) . ?
C20 C21 1.405(2) . ?
C20 C25 1.406(2) . ?
C20 N2 1.421(2) . ?
C15 C16 1.534(2) . ?
C15 N1 1.329(2) . ?
C15 N2 1.333(2) . ?
C24 C25 1.392(2) . ?
C24 C23 1.378(3) . ?
C3 C8 1.400(3) . ?
C3 C4 1.402(3) . ?
C3 N1 1.420(2) . ?
C16 C19 1.531(2) . ?
C16 C17 1.538(3) . ?
C16 C18 1.521(3) . ?
C21 C22 1.391(2) . ?
C21 C26 1.521(3) . ?
C25 C29 1.517(3) . ?
C22 C23 1.377(3) . ?
C8 C7 1.395(3) . ?
C8 C12 1.517(3) . ?
C30 C29 1.532(3) . ?
C4 C5 1.386(3) . ?
C4 C9 1.519(3) . ?
C26 C28 1.521(3) . ?
C26 C27 1.533(3) . ?
C29 C31 1.525(3) . ?
C5 C6 1.371(3) . ?
C7 C6 1.373(3) . ?
C12 C13 1.521(3) . ?
C12 C14 1.533(3) . ?
C9 C10 1.524(3) . ?
C9 C11 1.512(4) . ?
C2 O2 1.133(2) . ?
C1 O1 1.133(2) . ?
